data_7707169
loop_
_publ_author_name
'Jing, Huiru'
'Dan, Wenyan'
'Zhu, Jiaxing'
'Ling, Yun'
'Jia, Yu'
'Yang, Yongtai'
'Liu, Xiaofeng'
'Chen, Zhenxia'
'Zhou, Yaming'

_publ_section_title
;
 Multimetal lanthanide phosphonocarboxylate frameworks: structures, colour
 tuning and near-infrared emission.
;
_journal_issue 21
_journal_name_full 'Dalton transactions (Cambridge, England : 2003)'
_journal_page_first 7380
_journal_page_last 7387
_journal_paper_doi 10.1039/d1dt01052b
_journal_volume 50
_journal_year 2021
_chemical_formula_moiety 'Tb7 (C14 O7 P H7)6 (C3 N H7 O)4 (H2 O)3'
_chemical_formula_sum 'C96 H90 N4 O49 P6 Tb7'
_chemical_formula_weight 3381.97
_chemical_name_systematic TbPCF
_space_group_crystal_system orthorhombic
_space_group_IT_number 58
_space_group_name_Hall '-P 2 2n'
_space_group_name_H-M_alt 'P n n m'
_atom_sites_solution_hydrogens mixed
_atom_sites_solution_primary direct
_atom_sites_solution_secondary direct
_audit_creation_method SHELXL-2018/3
_audit_update_record
;
2021-02-16 deposited with the CCDC.	2021-04-21 downloaded from the CCDC.
;
_cell_angle_alpha 90
_cell_angle_beta 90
_cell_angle_gamma 90
_cell_formula_units_Z 2
_cell_length_a 14.4585(4)
_cell_length_b 20.3696(6)
_cell_length_c 22.7805(7)
_cell_measurement_reflns_used 9854
_cell_measurement_temperature 173(2)
_cell_measurement_theta_max 61.85
_cell_measurement_theta_min 3.38
_cell_volume 6709.2(3)
_computing_cell_refinement 'Bruker SAINT'
_computing_data_collection 'Bruker APEX2'
_computing_data_reduction 'Bruker SAINT'
_computing_molecular_graphics 'Bruker SHELXTL'
_computing_publication_material 'Bruker SHELXTL'
_computing_structure_refinement 'SHELXL-2018/3 (Sheldrick, 2018)'
_computing_structure_solution 'SHELXT 2014/5 (Sheldrick, 2014)'
_diffrn_ambient_environment N~2~
_diffrn_ambient_temperature 173(2)
_diffrn_measured_fraction_theta_full 0.997
_diffrn_measured_fraction_theta_max 0.994
_diffrn_measurement_device_type 'Bruker D8 VENTURE PHOTON II'
_diffrn_measurement_specimen_support 'MiTeGen micromount'
_diffrn_radiation_monochromator 'Helios Multi--layer Optic'
_diffrn_radiation_probe 'Helios Multi--layer Optic'
_diffrn_radiation_wavelength 1.34139
_diffrn_reflns_av_R_equivalents 0.0918
_diffrn_reflns_av_unetI/netI 0.0621
_diffrn_reflns_Laue_measured_fraction_full 0.997
_diffrn_reflns_Laue_measured_fraction_max 0.994
_diffrn_reflns_limit_h_max 19
_diffrn_reflns_limit_h_min -18
_diffrn_reflns_limit_k_max 26
_diffrn_reflns_limit_k_min -26
_diffrn_reflns_limit_l_max 24
_diffrn_reflns_limit_l_min -29
_diffrn_reflns_number 45728
_diffrn_reflns_point_group_measured_fraction_full 0.997
_diffrn_reflns_point_group_measured_fraction_max 0.994
_diffrn_reflns_theta_full 53.594
_diffrn_reflns_theta_max 61.985
_diffrn_reflns_theta_min 3.261
_diffrn_source GaK\a
_diffrn_source_type 'Liquid Metal source'
_exptl_absorpt_coefficient_mu 20.157
_exptl_absorpt_correction_T_max 0.7521
_exptl_absorpt_correction_T_min 0.5725
_exptl_absorpt_correction_type multi-scan
_exptl_absorpt_process_details
;
SADABS-2016/2 - Bruker AXS area detector scaling and absorption correction:
Krause, L., Herbst-Irmer, R., Sheldrick G.M. & Stalke D., J. Appl. Cryst. 48
(2015) 3-10
;
_exptl_crystal_colour colourless
_exptl_crystal_density_diffrn 1.674
_exptl_crystal_description rod
_exptl_crystal_F_000 3262
_exptl_crystal_preparation Luminescent
_exptl_crystal_size_max 0.120
_exptl_crystal_size_mid 0.100
_exptl_crystal_size_min 0.060
_refine_diff_density_max 3.540
_refine_diff_density_min -1.217
_refine_diff_density_rms 0.289
_refine_ls_extinction_coef 0.00055(4)
_refine_ls_extinction_expression Fc^*^=kFc[1+0.001xFc^2^\l^3^/sin(2\q)]^-1/4^
_refine_ls_extinction_method 'SHELXL-2018/3 (Sheldrick 2018)'
_refine_ls_goodness_of_fit_ref 1.031
_refine_ls_hydrogen_treatment constr
_refine_ls_matrix_type full
_refine_ls_number_parameters 459
_refine_ls_number_reflns 8164
_refine_ls_number_restraints 1875
_refine_ls_restrained_S_all 1.065
_refine_ls_R_factor_all 0.0837
_refine_ls_R_factor_gt 0.0562
_refine_ls_shift/su_max 0.001
_refine_ls_shift/su_mean 0.000
_refine_ls_structure_factor_coef Fsqd
_refine_ls_weighting_details 'w=1/[\s^2^(Fo^2^)+(0.1078P)^2^] where P=(Fo^2^+2Fc^2^)/3'
_refine_ls_weighting_scheme calc
_refine_ls_wR_factor_gt 0.1531
_refine_ls_wR_factor_ref 0.1703
_reflns_Friedel_coverage 0.000
_reflns_number_gt 5775
_reflns_number_total 8164
_reflns_threshold_expression 'I > 2\s(I)'
_cod_data_source_file d1dt01052b2.cif
_cod_data_source_block TbPCF
_cod_depositor_comments 'Adding full bibliography for 7707169--7707171.cif.'
_cod_database_code 7707169
_shelx_shelxl_version_number 2018/3
_shelx_space_group_comment
;
The symmetry employed for this shelxl refinement is uniquely defined
by the following loop, which should always be used as a source of
symmetry information in preference to the above space-group names.
They are only intended as comments.
;
_shelx_estimated_absorpt_t_min 0.196
_shelx_estimated_absorpt_t_max 0.378

loop_
_space_group_symop_operation_xyz
'x, y, z'
'-x, -y, z'
'-x+1/2, y+1/2, -z+1/2'
'x+1/2, -y+1/2, -z+1/2'
'-x, -y, -z'
'x, y, -z'
'x-1/2, -y-1/2, z-1/2'
'-x-1/2, y-1/2, z-1/2'

loop_
_atom_site_label
_atom_site_type_symbol
_atom_site_fract_x
_atom_site_fract_y
_atom_site_fract_z
_atom_site_U_iso_or_equiv
_atom_site_adp_type
_atom_site_occupancy
_atom_site_site_symmetry_order
_atom_site_calc_flag
_atom_site_refinement_flags_posn
_atom_site_refinement_flags_adp
_atom_site_refinement_flags_occupancy
_atom_site_disorder_assembly
_atom_site_disorder_group
Tb1 Tb 0.000000 0.500000 0.22586(2) 0.02642(15) Uani 1 2 d S TU P E .
Tb2 Tb -0.09209(2) 0.61947(2) 0.35286(2) 0.02551(13) Uani 1 1 d . U . . .
Tb3 Tb 0.132010 0.460880 0.500000 0.018 Uani 0.0998 1 d D U P A -1
O1W O -0.031817 0.438020 0.500000 0.035(7) Uani 0.0998(7) 1 d DS U P A -1
H1WA H -0.037400 0.432450 0.462300 0.052 Uiso 0.399(3) 1 d DR U P A -1
H1WB H -0.087340 0.432020 0.513710 0.052 Uiso 0.399(3) 1 d DR U P A -1
O2W O 0.179060 0.575130 0.500000 0.017(5) Uani 0.0998(7) 1 d DS U P A -1
H2WA H 0.189400 0.600230 0.530200 0.025 Uiso 0.399(3) 1 d R U P A -1
H2WB H 0.189400 0.600230 0.469800 0.025 Uiso 0.399(3) 1 d R U P A -1
O3W O 0.295880 0.444387 0.500000 0.020(5) Uani 0.0998(7) 1 d DS U P A -1
H3WA H 0.332350 0.440720 0.530200 0.030 Uiso 0.399(3) 1 d R U P A -1
H3WB H 0.332350 0.440720 0.469800 0.030 Uiso 0.399(3) 1 d R U P A -1
Tb3A Tb 0.179640 0.454556 0.500000 0.018 Uani 0.1502(7) 1 d DS U P A -2
O1WS O 0.016600 0.484240 0.500000 0.038(5) Uani 0.1502(7) 1 d DS U P A -2
H1WC H -0.016920 0.448770 0.500000 0.057 Uiso 0.601(3) 1 d R U P A -2
H1WD H 0.002900 0.503640 0.467110 0.057 Uiso 0.601(3) 1 d R U P A -2
O2WS O 0.227190 0.567680 0.500000 0.038(5) Uani 0.1502(7) 1 d DS U P A -2
H2WC H 0.237720 0.592740 0.530200 0.057 Uiso 0.601(3) 1 d R U P A -2
H2WD H 0.237720 0.592740 0.469800 0.057 Uiso 0.601(3) 1 d R U P A -2
O3WS O 0.318892 0.431990 0.556027 0.017(5) Uani 0.1502(7) 1 d D U P A -2
H3WC H 0.307430 0.402089 0.582839 0.025 Uiso 0.601(3) 1 d R U P A -2
H3WD H 0.334759 0.466870 0.576341 0.025 Uiso 0.601(3) 1 d R U P A -2
P1_1 P 0.12456(12) 0.53135(8) 0.35906(8) 0.0241(4) Uani 1 1 d . U . . .
O1_1 O 0.1030(3) 0.4921(2) 0.3034(2) 0.0276(10) Uani 1 1 d . U . . .
O2_1 O 0.1397(4) 0.4795(2) 0.4065(2) 0.0290(11) Uani 1 1 d . U . . .
O3_1 O 0.0503(3) 0.5804(2) 0.3751(3) 0.0325(11) Uani 1 1 d . U . . .
O4_1 O 0.4725(4) 0.8827(2) 0.2433(2) 0.0311(11) Uani 1 1 d . U . . .
O5_1 O 0.5963(4) 0.9027(3) 0.2950(3) 0.0402(13) Uani 1 1 d . U . . .
O6_1 O 0.8080(3) 0.7036(3) 0.3126(3) 0.0396(13) Uani 1 1 d . U . . .
O7_1 O 0.7426(4) 0.6101(3) 0.3356(3) 0.0471(15) Uani 1 1 d . U . . .
C1_1 C 0.2298(3) 0.5769(3) 0.3461(3) 0.0304(15) Uani 1 1 d DG U . . .
C2_1 C 0.2272(4) 0.6451(3) 0.3476(6) 0.037(2) Uani 0.598(18) 1 d DG U P B 1
H2_1 H 0.170870 0.667151 0.356014 0.044 Uiso 0.598(18) 1 calc R U P B 1
C3_1 C 0.3071(4) 0.6811(2) 0.3367(6) 0.037(3) Uani 0.598(18) 1 d DG U P B 1
H3_1 H 0.305326 0.727706 0.337658 0.045 Uiso 0.598(18) 1 calc R U P B 1
C4_1 C 0.3896(3) 0.6489(3) 0.3243(4) 0.0356(16) Uani 1 1 d DG U . B .
C5_1 C 0.3922(4) 0.5807(3) 0.3229(6) 0.035(3) Uani 0.598(18) 1 d DG U P B 1
H5_1 H 0.448561 0.558658 0.314410 0.042 Uiso 0.598(18) 1 calc R U P B 1
C6_1 C 0.3123(4) 0.5447(2) 0.3338(6) 0.034(2) Uani 0.598(18) 1 d DG U P B 1
H6_1 H 0.314107 0.498101 0.332766 0.041 Uiso 0.598(18) 1 calc R U P B 1
C2A_1 C 0.2259(12) 0.6390(8) 0.3227(12) 0.039(3) Uani 0.402(18) 1 d D U P B 2
H2A_1 H 0.167240 0.657597 0.313996 0.047 Uiso 0.402(18) 1 calc R U P B 2
C3A_1 C 0.3051(10) 0.6752(9) 0.3115(12) 0.039(3) Uani 0.402(18) 1 d D U P B 2
H3A_1 H 0.300625 0.717951 0.294997 0.047 Uiso 0.402(18) 1 calc R U P B 2
C5A_1 C 0.3968(11) 0.5883(9) 0.3515(12) 0.039(3) Uani 0.402(18) 1 d D U P B 2
H5A_1 H 0.455560 0.571373 0.362381 0.046 Uiso 0.402(18) 1 calc R U P B 2
C6A_1 C 0.3156(10) 0.5522(9) 0.3629(11) 0.037(3) Uani 0.402(18) 1 d D U P B 2
H6A_1 H 0.319383 0.510877 0.382024 0.044 Uiso 0.402(18) 1 calc R U P B 2
C7_1 C 0.4759(5) 0.6879(4) 0.3116(4) 0.0350(15) Uani 1 1 d . U . . .
C8_1 C 0.4704(6) 0.7544(4) 0.2937(4) 0.0340(15) Uani 1 1 d . U . . .
H8_1 H 0.411754 0.773286 0.285552 0.041 Uiso 1 1 calc R U . . .
C9_1 C 0.5494(5) 0.7921(4) 0.2880(4) 0.0294(15) Uani 1 1 d . U . . .
C10_1 C 0.6359(5) 0.7655(4) 0.2970(4) 0.0331(15) Uani 1 1 d . U . . .
H10_1 H 0.689637 0.791965 0.293070 0.040 Uiso 1 1 calc R U . . .
C11_1 C 0.6437(5) 0.6998(4) 0.3118(4) 0.0329(16) Uani 1 1 d . U . . .
C12_1 C 0.5638(5) 0.6615(4) 0.3210(4) 0.0376(16) Uani 1 1 d . U . . .
H12_1 H 0.569825 0.617332 0.333716 0.045 Uiso 1 1 calc R U . . .
C13_1 C 0.5398(5) 0.8626(4) 0.2740(3) 0.0274(14) Uani 1 1 d . U . . .
C14_1 C 0.7369(5) 0.6693(4) 0.3202(4) 0.0312(15) Uani 1 1 d . U . . .
P1_2 P 0.3723(3) 0.80501(16) 0.000000 0.0435(7) Uani 1 2 d S TU P D .
O1_2 O 0.4545(8) 0.7600(5) 0.000000 0.069(3) Uani 1 2 d S TU P . .
O2_2 O 0.3691(5) 0.8490(3) 0.0538(3) 0.0485(15) Uani 1 1 d . U . . .
O3_2 O -0.0887(5) 0.5441(4) 0.1547(3) 0.0571(18) Uani 1 1 d . U . . .
O4_2 O -0.2248(9) 0.5446(11) 0.1088(7) 0.078(5) Uani 0.58(3) 1 d D U P C 1
O4A_2 O -0.1925(19) 0.4975(13) 0.0998(10) 0.082(7) Uani 0.42(3) 1 d D U P C 2
C1_2 C 0.2672(8) 0.7531(6) 0.000000 0.059(3) Uani 1 2 d GS TU P . .
C2_2 C 0.2546(8) 0.7106(7) -0.0473(3) 0.057(4) Uani 0.5 1 d G U P D -1
H2_2 H 0.298431 0.709672 -0.078359 0.069 Uiso 0.5 1 calc R U P D -1
C3_2 C 0.1780(9) 0.6694(6) -0.0489(6) 0.061(4) Uani 0.5 1 d G U P D -1
C4_2 C 0.1138(8) 0.6709(7) -0.0009(8) 0.070(3) Uani 1 2 d G TU P D .
C5_2 C 0.1264(9) 0.7135(8) 0.0436(6) 0.066(4) Uani 0.5 1 d G U P D -1
C6_2 C 0.2031(9) 0.7546(6) 0.0452(3) 0.068(4) Uani 0.5 1 d G U P D -1
H6_2 H 0.211534 0.783738 0.077290 0.081 Uiso 0.5 1 calc R U P D -1
C7_2 C 0.0324(12) 0.6250(9) 0.000000 0.066(3) Uani 1 2 d S TU P . .
C8_2 C -0.0084(8) 0.6055(6) 0.0526(5) 0.064(2) Uani 1 1 d . U . . .
H8_2 H 0.017935 0.619012 0.088804 0.077 Uiso 1 1 calc R U . . .
C9_2 C -0.0886(8) 0.5657(7) 0.0525(5) 0.064(3) Uani 1 1 d . U . . .
C10_2 C -0.1298(12) 0.5487(9) 0.000000 0.064(3) Uani 1 2 d S TU P . .
H10_2 H -0.186562 0.525185 0.000000 0.077 Uiso 1 2 calc R U P . .
C11_2 C -0.1342(9) 0.5462(7) 0.1083(5) 0.076(3) Uani 1 1 d D U . . .
C1_3 C -0.0112(18) 0.7719(10) 0.3569(9) 0.111(4) Uani 0.683(19) 1 d D U P E 1
H1_3 H -0.074864 0.782896 0.354002 0.133 Uiso 0.683(19) 1 calc R U P E 1
O1_3 O -0.0025(9) 0.7173(7) 0.3576(11) 0.0701(17) Uani 0.683(19) 1 d D U P E 1
N1_3 N 0.0400(15) 0.8266(9) 0.3590(10) 0.125(4) Uani 0.683(19) 1 d D U P E 1
C2_3 C 0.004600 0.892530 0.362760 0.266 Uani 0.6827 1 d D U P E 1
H2A_3 H 0.056267 0.923654 0.363646 0.399 Uiso 0.683(19) 1 calc R U P E 1
H2B_3 H -0.034428 0.901601 0.328536 0.399 Uiso 0.683(19) 1 calc R U P E 1
H2C_3 H -0.032158 0.897205 0.398661 0.399 Uiso 0.683(19) 1 calc R U P E 1
C3_3 C 0.137(2) 0.8128(16) 0.3618(14) 0.140(6) Uani 0.683(19) 1 d D U P E 1
H3A_3 H 0.171262 0.854074 0.363291 0.210 Uiso 0.683(19) 1 calc R U P E 1
H3B_3 H 0.149685 0.786986 0.397187 0.210 Uiso 0.683(19) 1 calc R U P E 1
H3C_3 H 0.155056 0.787779 0.327023 0.210 Uiso 0.683(19) 1 calc R U P E 1
C1_4 C -0.023540 0.759810 0.338350 0.147 Uani 0.3173 1 d D U P E 2
H1_4 H -0.083981 0.749122 0.325076 0.176 Uiso 0.317(19) 1 calc R U P E 2
O1_4 O -0.002690 0.7151(12) 0.360(2) 0.0701(17) Uani 0.317(19) 1 d D U P E 2
N1_4 N -0.0140(18) 0.8215(15) 0.3195(19) 0.136(4) Uani 0.317(19) 1 d D U P E 2
C2_4 C -0.089130 0.856190 0.291300 0.197 Uani 0.3173 1 d D U P E 2
H2A_4 H -0.068751 0.900529 0.280740 0.295 Uiso 0.317(19) 1 calc R U P E 2
H2B_4 H -0.107757 0.832517 0.255764 0.295 Uiso 0.317(19) 1 calc R U P E 2
H2C_4 H -0.141783 0.859016 0.318272 0.295 Uiso 0.317(19) 1 calc R U P E 2
C3_4 C 0.078(3) 0.845(3) 0.333(3) 0.146(7) Uani 0.317(19) 1 d D U P E 2
H3A_4 H 0.084399 0.890116 0.319362 0.219 Uiso 0.317(19) 1 calc R U P E 2
H3B_4 H 0.087061 0.843344 0.375781 0.219 Uiso 0.317(19) 1 calc R U P E 2
H3C_4 H 0.123441 0.816865 0.313803 0.219 Uiso 0.317(19) 1 calc R U P E 2

loop_
_atom_site_aniso_label
_atom_site_aniso_U_11
_atom_site_aniso_U_22
_atom_site_aniso_U_33
_atom_site_aniso_U_23
_atom_site_aniso_U_13
_atom_site_aniso_U_12
Tb1 0.0246(3) 0.0222(3) 0.0324(3) 0.000 0.000 -0.0046(2)
Tb2 0.01665(19) 0.01838(19) 0.0415(2) 0.00164(14) 0.00218(15) 0.00189(13)
Tb3 0.023 0.012 0.020 0.008 -0.006 0.001
O1W 0.041(13) 0.036(12) 0.027(12) 0.002(15) -0.003(15) 0.008(11)
O2W 0.017(7) 0.018(6) 0.016(6) 0.000(6) -0.001(6) -0.006(5)
O3W 0.025(7) 0.021(7) 0.015(7) 0.000(6) 0.000(6) -0.007(5)
Tb3A 0.023 0.012 0.020 0.008 -0.006 0.001
O1WS 0.037(10) 0.044(11) 0.032(8) 0.001(12) -0.002(12) -0.005(9)
O2WS 0.048(10) 0.039(9) 0.026(8) 0.002(11) -0.002(11) -0.008(8)
O3WS 0.016(7) 0.020(7) 0.015(7) 0.002(5) 0.000(5) 0.003(5)
P1_1 0.0148(8) 0.0175(8) 0.0402(10) -0.0012(7) -0.0027(7) 0.0002(6)
O1_1 0.020(2) 0.026(2) 0.037(3) -0.004(2) -0.002(2) -0.0004(19)
O2_1 0.025(2) 0.026(2) 0.035(3) 0.002(2) -0.005(2) -0.001(2)
O3_1 0.021(2) 0.021(2) 0.056(3) -0.004(2) -0.001(2) 0.0022(19)
O4_1 0.031(3) 0.023(2) 0.040(3) 0.006(2) -0.009(2) 0.006(2)
O5_1 0.034(3) 0.027(3) 0.060(3) 0.007(3) -0.012(3) -0.003(2)
O6_1 0.019(2) 0.032(3) 0.067(4) 0.014(3) 0.002(3) 0.002(2)
O7_1 0.024(3) 0.028(3) 0.090(4) 0.011(3) -0.004(3) 0.003(2)
C1_1 0.021(3) 0.022(3) 0.048(4) 0.000(3) -0.004(3) -0.004(3)
C2_1 0.021(4) 0.030(4) 0.059(5) -0.008(4) 0.000(4) -0.002(4)
C3_1 0.026(4) 0.026(4) 0.061(6) -0.002(5) -0.002(5) -0.002(4)
C4_1 0.020(3) 0.026(3) 0.061(4) 0.007(3) -0.001(3) -0.002(3)
C5_1 0.020(4) 0.022(4) 0.063(6) -0.008(5) 0.009(5) -0.001(4)
C6_1 0.023(4) 0.021(4) 0.057(5) -0.007(4) 0.003(4) -0.002(4)
C2A_1 0.024(5) 0.032(5) 0.060(5) -0.001(5) 0.000(5) -0.006(5)
C3A_1 0.026(5) 0.027(5) 0.064(6) -0.003(5) -0.004(5) -0.005(5)
C5A_1 0.024(5) 0.031(5) 0.061(6) 0.003(5) -0.001(5) 0.001(5)
C6A_1 0.025(5) 0.030(5) 0.056(6) 0.003(5) 0.001(5) -0.004(5)
C7_1 0.021(3) 0.025(3) 0.059(4) 0.001(3) -0.003(3) -0.004(3)
C8_1 0.025(3) 0.024(3) 0.053(4) 0.006(3) -0.007(3) 0.002(3)
C9_1 0.018(3) 0.024(3) 0.046(4) 0.007(3) -0.006(3) 0.000(3)
C10_1 0.019(3) 0.025(3) 0.056(4) 0.006(3) -0.001(3) -0.001(3)
C11_1 0.020(3) 0.023(3) 0.056(4) 0.004(3) -0.005(3) 0.002(3)
C12_1 0.025(3) 0.023(3) 0.065(4) 0.008(3) 0.000(3) -0.001(3)
C13_1 0.023(3) 0.022(3) 0.037(4) 0.005(3) 0.000(3) 0.000(3)
C14_1 0.018(3) 0.025(3) 0.050(4) 0.005(3) -0.004(3) 0.001(3)
P1_2 0.0500(18) 0.0367(16) 0.0439(17) 0.000 0.000 -0.0045(14)
O1_2 0.072(7) 0.054(6) 0.081(7) 0.000 0.000 0.011(6)
O2_2 0.058(4) 0.049(4) 0.038(3) -0.004(3) -0.005(3) -0.013(3)
O3_2 0.067(4) 0.051(4) 0.053(4) 0.020(3) -0.025(3) -0.014(3)
O4_2 0.051(8) 0.116(12) 0.067(8) 0.013(8) -0.001(6) -0.014(8)
O4A_2 0.079(12) 0.096(13) 0.071(11) 0.016(10) -0.003(10) -0.034(11)
C1_2 0.066(6) 0.060(6) 0.051(6) 0.000 0.000 -0.015(6)
C2_2 0.065(7) 0.060(7) 0.047(7) -0.011(6) 0.001(6) -0.020(7)
C3_2 0.060(7) 0.072(7) 0.051(7) -0.007(6) 0.013(6) -0.025(7)
C4_2 0.067(7) 0.082(7) 0.062(6) 0.000 0.000 -0.029(6)
C5_2 0.065(7) 0.080(8) 0.054(7) -0.011(7) 0.004(6) -0.024(7)
C6_2 0.072(7) 0.076(7) 0.055(6) -0.012(6) 0.009(6) -0.025(6)
C7_2 0.065(6) 0.080(7) 0.053(6) 0.000 0.000 -0.025(6)
C8_2 0.064(5) 0.079(5) 0.051(5) 0.008(4) -0.001(4) -0.026(5)
C9_2 0.059(5) 0.079(6) 0.055(5) 0.016(5) -0.007(5) -0.009(5)
C10_2 0.061(7) 0.075(7) 0.055(6) 0.000 0.000 -0.018(6)
C11_2 0.066(6) 0.100(7) 0.063(6) 0.021(5) -0.012(5) -0.023(6)
C1_3 0.116(7) 0.075(5) 0.143(8) -0.002(6) -0.002(7) -0.003(6)
O1_3 0.066(3) 0.063(2) 0.081(3) -0.004(2) -0.003(2) -0.005(2)
N1_3 0.130(7) 0.085(6) 0.160(8) 0.004(7) -0.009(8) -0.015(6)
C2_3 0.295 0.091 0.413 0.001 -0.016 0.022
C3_3 0.130(8) 0.113(11) 0.176(12) -0.018(11) -0.005(10) -0.012(8)
C1_4 0.147 0.147 0.147 0.000 0.000 0.000
O1_4 0.066(3) 0.063(2) 0.081(3) -0.004(2) -0.003(2) -0.005(2)
N1_4 0.142(7) 0.113(7) 0.153(9) 0.000(7) 0.004(8) -0.006(7)
C2_4 0.185 0.140 0.266 0.029 -0.023 -0.003
C3_4 0.146(10) 0.112(13) 0.180(14) 0.003(13) 0.001(12) 0.003(10)

loop_
_atom_type_symbol
_atom_type_description
_atom_type_scat_dispersion_real
_atom_type_scat_dispersion_imag
_atom_type_scat_source
C C 0.0148 0.0070 'International Tables Vol C Tables 4.2.6.8 and 6.1.1.4'
H H 0.0000 0.0000 'International Tables Vol C Tables 4.2.6.8 and 6.1.1.4'
N N 0.0253 0.0136 'International Tables Vol C Tables 4.2.6.8 and 6.1.1.4'
O O 0.0412 0.0250 'International Tables Vol C Tables 4.2.6.8 and 6.1.1.4'
P P 0.2596 0.3354 'International Tables Vol C Tables 4.2.6.8 and 6.1.1.4'
Tb Tb -4.4365 11.6657 'International Tables Vol C Tables 4.2.6.8 and 6.1.1.4'

loop_
_geom_angle_atom_site_label_1
_geom_angle_atom_site_label_2
_geom_angle_atom_site_label_3
_geom_angle
_geom_angle_site_symmetry_1
_geom_angle_site_symmetry_3
_geom_angle_publ_flag
O3_2 Tb1 O3_2 88.0(4) . 2_565 ?
O3_2 Tb1 O1_1 160.4(2) . . ?
O3_2 Tb1 O1_1 98.9(2) 2_565 . ?
O3_2 Tb1 O1_1 98.9(2) . 2_565 ?
O3_2 Tb1 O1_1 160.4(2) 2_565 2_565 ?
O1_1 Tb1 O1_1 80.5(2) . 2_565 ?
O3_2 Tb1 O5_1 82.0(2) . 3_545 ?
O3_2 Tb1 O5_1 82.1(2) 2_565 3_545 ?
O1_1 Tb1 O5_1 116.97(19) . 3_545 ?
O1_1 Tb1 O5_1 80.77(19) 2_565 3_545 ?
O3_2 Tb1 O5_1 82.1(2) . 4_465 ?
O3_2 Tb1 O5_1 82.0(2) 2_565 4_465 ?
O1_1 Tb1 O5_1 80.77(19) . 4_465 ?
O1_1 Tb1 O5_1 116.97(19) 2_565 4_465 ?
O5_1 Tb1 O5_1 157.8(3) 3_545 4_465 ?
O3_2 Tb1 O4_1 74.5(2) . 4_465 ?
O3_2 Tb1 O4_1 131.9(2) 2_565 4_465 ?
O1_1 Tb1 O4_1 87.40(18) . 4_465 ?
O1_1 Tb1 O4_1 67.67(17) 2_565 4_465 ?
O5_1 Tb1 O4_1 136.47(18) 3_545 4_465 ?
O5_1 Tb1 O4_1 51.84(18) 4_465 4_465 ?
O3_2 Tb1 O4_1 131.9(2) . 3_545 ?
O3_2 Tb1 O4_1 74.5(2) 2_565 3_545 ?
O1_1 Tb1 O4_1 67.67(17) . 3_545 ?
O1_1 Tb1 O4_1 87.39(18) 2_565 3_545 ?
O5_1 Tb1 O4_1 51.84(18) 3_545 3_545 ?
O5_1 Tb1 O4_1 136.47(18) 4_465 3_545 ?
O4_1 Tb1 O4_1 147.6(2) 4_465 3_545 ?
O3_2 Tb1 C13_1 74.0(2) . 4_465 ?
O3_2 Tb1 C13_1 106.1(2) 2_565 4_465 ?
O1_1 Tb1 C13_1 86.43(19) . 4_465 ?
O1_1 Tb1 C13_1 93.5(2) 2_565 4_465 ?
O5_1 Tb1 C13_1 154.2(2) 3_545 4_465 ?
O5_1 Tb1 C13_1 25.88(19) 4_465 4_465 ?
O4_1 Tb1 C13_1 26.29(19) 4_465 4_465 ?
O4_1 Tb1 C13_1 153.62(19) 3_545 4_465 ?
O3_2 Tb1 C13_1 106.1(2) . 3_545 ?
O3_2 Tb1 C13_1 74.0(2) 2_565 3_545 ?
O1_1 Tb1 C13_1 93.5(2) . 3_545 ?
O1_1 Tb1 C13_1 86.43(19) 2_565 3_545 ?
O5_1 Tb1 C13_1 25.88(19) 3_545 3_545 ?
O5_1 Tb1 C13_1 154.2(2) 4_465 3_545 ?
O4_1 Tb1 C13_1 153.62(19) 4_465 3_545 ?
O4_1 Tb1 C13_1 26.29(19) 3_545 3_545 ?
C13_1 Tb1 C13_1 179.8(3) 4_465 3_545 ?
O3_2 Tb1 Tb2 161.85(18) . 2_565 ?
O3_2 Tb1 Tb2 95.1(2) 2_565 2_565 ?
O1_1 Tb1 Tb2 36.25(12) . 2_565 ?
O1_1 Tb1 Tb2 72.84(12) 2_565 2_565 ?
O5_1 Tb1 Tb2 80.72(14) 3_545 2_565 ?
O5_1 Tb1 Tb2 116.01(15) 4_465 2_565 ?
O4_1 Tb1 Tb2 115.24(13) 4_465 2_565 ?
O4_1 Tb1 Tb2 34.03(12) 3_545 2_565 ?
C13_1 Tb1 Tb2 121.80(15) 4_465 2_565 ?
C13_1 Tb1 Tb2 58.07(15) 3_545 2_565 ?
O3_2 Tb1 Tb2 95.1(2) . . ?
O3_2 Tb1 Tb2 161.85(18) 2_565 . ?
O1_1 Tb1 Tb2 72.84(12) . . ?
O1_1 Tb1 Tb2 36.25(12) 2_565 . ?
O5_1 Tb1 Tb2 116.02(15) 3_545 . ?
O5_1 Tb1 Tb2 80.72(14) 4_465 . ?
O4_1 Tb1 Tb2 34.03(12) 4_465 . ?
O4_1 Tb1 Tb2 115.24(13) 3_545 . ?
C13_1 Tb1 Tb2 58.07(15) 4_465 . ?
C13_1 Tb1 Tb2 121.80(15) 3_545 . ?
Tb2 Tb1 Tb2 87.591(15) 2_565 . ?
O3_1 Tb2 O2_2 96.5(2) . 4_465 ?
O3_1 Tb2 O1_4 77.0(3) . . ?
O2_2 Tb2 O1_4 80.8(12) 4_465 . ?
O3_1 Tb2 O1_3 77.8(3) . . ?
O2_2 Tb2 O1_3 81.8(6) 4_465 . ?
O3_1 Tb2 O4_1 81.0(2) . 4_465 ?
O2_2 Tb2 O4_1 162.7(2) 4_465 4_465 ?
O1_3 Tb2 O4_1 81.0(6) . 4_465 ?
O3_1 Tb2 O6_1 151.11(18) . 1_455 ?
O2_2 Tb2 O6_1 90.4(2) 4_465 1_455 ?
O1_3 Tb2 O6_1 75.5(4) . 1_455 ?
O4_1 Tb2 O6_1 84.20(19) 4_465 1_455 ?
O3_1 Tb2 O7_1 154.54(18) . 1_455 ?
O2_2 Tb2 O7_1 86.1(3) 4_465 1_455 ?
O1_3 Tb2 O7_1 127.5(3) . 1_455 ?
O4_1 Tb2 O7_1 103.6(2) 4_465 1_455 ?
O6_1 Tb2 O7_1 53.69(18) 1_455 1_455 ?
O3_1 Tb2 O2_1 81.70(18) . 2_565 ?
O2_2 Tb2 O2_1 72.5(2) 4_465 2_565 ?
O1_3 Tb2 O2_1 144.9(5) . 2_565 ?
O4_1 Tb2 O2_1 123.52(16) 4_465 2_565 ?
O6_1 Tb2 O2_1 127.00(17) 1_455 2_565 ?
O7_1 Tb2 O2_1 74.91(19) 1_455 2_565 ?
O3_1 Tb2 O1_1 80.88(17) . 2_565 ?
O2_2 Tb2 O1_1 130.3(2) 4_465 2_565 ?
O1_3 Tb2 O1_1 143.4(5) . 2_565 ?
O4_1 Tb2 O1_1 66.43(16) 4_465 2_565 ?
O6_1 Tb2 O1_1 115.36(18) 1_455 2_565 ?
O7_1 Tb2 O1_1 78.29(18) 1_455 2_565 ?
O2_1 Tb2 O1_1 57.92(16) 2_565 2_565 ?
O3_1 Tb2 C14_1 177.1(2) . 1_455 ?
O2_2 Tb2 C14_1 85.9(2) 4_465 1_455 ?
O1_3 Tb2 C14_1 101.0(3) . 1_455 ?
O4_1 Tb2 C14_1 96.3(2) 4_465 1_455 ?
O6_1 Tb2 C14_1 26.86(19) 1_455 1_455 ?
O7_1 Tb2 C14_1 26.98(19) 1_455 1_455 ?
O2_1 Tb2 C14_1 100.6(2) 2_565 1_455 ?
O1_1 Tb2 C14_1 98.80(19) 2_565 1_455 ?
O3_1 Tb2 P1_1 77.31(13) . 2_565 ?
O2_2 Tb2 P1_1 101.38(17) 4_465 2_565 ?
O1_3 Tb2 P1_1 155.1(3) . 2_565 ?
O4_1 Tb2 P1_1 94.73(12) 4_465 2_565 ?
O6_1 Tb2 P1_1 128.76(14) 1_455 2_565 ?
O7_1 Tb2 P1_1 77.35(13) 1_455 2_565 ?
O2_1 Tb2 P1_1 28.89(12) 2_565 2_565 ?
O1_1 Tb2 P1_1 29.26(12) 2_565 2_565 ?
C14_1 Tb2 P1_1 103.83(15) 1_455 2_565 ?
O3_1 Tb2 Tb1 69.29(14) . . ?
O2_2 Tb2 Tb1 157.12(16) 4_465 . ?
O1_4 Tb2 Tb1 111.7(10) . . ?
O1_3 Tb2 Tb1 111.1(5) . . ?
O4_1 Tb2 Tb1 36.34(12) 4_465 . ?
O6_1 Tb2 Tb1 110.77(15) 1_455 . ?
O7_1 Tb2 Tb1 99.34(17) 1_455 . ?
O2_1 Tb2 Tb1 87.36(12) 2_565 . ?
O1_1 Tb2 Tb1 32.62(11) 2_565 . ?
C14_1 Tb2 Tb1 108.93(17) 1_455 . ?
P1_1 Tb2 Tb1 58.89(3) 2_565 . ?
O2_1 Tb3 O3W 88.48(13) . . ?
O2_1 Tb3 O1W 94.83(13) . . ?
O3W Tb3 O1W 160.8 . . ?
O2_1 Tb3 O2W 79.51(13) . . ?
O3W Tb3 O2W 81.8 . . ?
O1W Tb3 O2W 117.4 . . ?
Tb3 O1W H1WA 96.7 . . ?
Tb3 O1W H1WB 158.8 . . ?
H1WA O1W H1WB 104.5 . . ?
Tb3 O2W H2WA 127.8 . . ?
Tb3 O2W H2WB 127.8 . . ?
H2WA O2W H2WB 104.5 . . ?
Tb3 O3W H3WA 127.7 . . ?
Tb3 O3W H3WB 127.7 . . ?
H3WA O3W H3WB 104.5 . . ?
O2_1 Tb3A O2WS 81.85(13) . . ?
O2_1 Tb3A O3WS 138.43(13) . . ?
O2WS Tb3A O3WS 86.808(1) . . ?
O2_1 Tb3A O1WS 72.40(13) . . ?
O2WS Tb3A O1WS 92.227(1) . . ?
O3WS Tb3A O1WS 148.250(1) . . ?
Tb3A O1WS H1WC 109.5 . . ?
Tb3A O1WS H1WD 109.5 . . ?
H1WC O1WS H1WD 104.5 . . ?
Tb3A O2WS H2WC 127.7 . . ?
Tb3A O2WS H2WD 127.7 . . ?
H2WC O2WS H2WD 104.5 . . ?
Tb3A O3WS H3WC 109.9 . . ?
Tb3A O3WS H3WD 109.9 . . ?
H3WC O3WS H3WD 104.1 . . ?
O3_1 P1_1 O2_1 112.9(3) . . ?
O3_1 P1_1 O1_1 113.7(3) . . ?
O2_1 P1_1 O1_1 104.7(3) . . ?
O3_1 P1_1 C1_1 107.3(3) . . ?
O2_1 P1_1 C1_1 110.5(3) . . ?
O1_1 P1_1 C1_1 107.8(3) . . ?
O3_1 P1_1 Tb2 123.8(2) . 2_565 ?
O2_1 P1_1 Tb2 50.96(19) . 2_565 ?
O1_1 P1_1 Tb2 54.2(2) . 2_565 ?
C1_1 P1_1 Tb2 128.8(2) . 2_565 ?
P1_1 O1_1 Tb1 136.6(3) . . ?
P1_1 O1_1 Tb2 96.5(2) . 2_565 ?
Tb1 O1_1 Tb2 111.13(19) . 2_565 ?
P1_1 O2_1 Tb3 144.0(3) . . ?
P1_1 O2_1 Tb3A 149.0(3) . . ?
P1_1 O2_1 Tb2 100.1(2) . 2_565 ?
Tb3 O2_1 Tb2 109.4(2) . 2_565 ?
P1_1 O3_1 Tb2 145.4(3) . . ?
C13_1 O4_1 Tb2 143.4(5) . 4_565 ?
C13_1 O4_1 Tb1 91.8(4) . 3 ?
Tb2 O4_1 Tb1 109.63(18) 4_565 3 ?
C13_1 O5_1 Tb1 94.7(4) . 3 ?
C14_1 O6_1 Tb2 92.5(4) . 1_655 ?
C14_1 O7_1 Tb2 92.0(5) . 1_655 ?
C2_1 C1_1 C6_1 120.0 . . ?
C2A_1 C1_1 C6A_1 118.5(10) . . ?
C2A_1 C1_1 P1_1 120.1(8) . . ?
C2_1 C1_1 P1_1 119.1(3) . . ?
C6_1 C1_1 P1_1 120.9(3) . . ?
C6A_1 C1_1 P1_1 121.3(8) . . ?
C3_1 C2_1 C1_1 120.0 . . ?
C3_1 C2_1 H2_1 120.0 . . ?
C1_1 C2_1 H2_1 120.0 . . ?
C4_1 C3_1 C2_1 120.0 . . ?
C4_1 C3_1 H3_1 120.0 . . ?
C2_1 C3_1 H3_1 120.0 . . ?
C3A_1 C4_1 C5A_1 120.9(10) . . ?
C3_1 C4_1 C5_1 120.0 . . ?
C3A_1 C4_1 C7_1 119.5(9) . . ?
C5A_1 C4_1 C7_1 119.6(8) . . ?
C3_1 C4_1 C7_1 120.0(5) . . ?
C5_1 C4_1 C7_1 120.0(5) . . ?
C6_1 C5_1 C4_1 120.0 . . ?
C6_1 C5_1 H5_1 120.0 . . ?
C4_1 C5_1 H5_1 120.0 . . ?
C5_1 C6_1 C1_1 120.0 . . ?
C5_1 C6_1 H6_1 120.0 . . ?
C1_1 C6_1 H6_1 120.0 . . ?
C1_1 C2A_1 C3A_1 121.9(15) . . ?
C1_1 C2A_1 H2A_1 119.1 . . ?
C3A_1 C2A_1 H2A_1 119.1 . . ?
C4_1 C3A_1 C2A_1 119.3(14) . . ?
C4_1 C3A_1 H3A_1 120.3 . . ?
C2A_1 C3A_1 H3A_1 120.3 . . ?
C4_1 C5A_1 C6A_1 119.0(14) . . ?
C4_1 C5A_1 H5A_1 120.5 . . ?
C6A_1 C5A_1 H5A_1 120.5 . . ?
C1_1 C6A_1 C5A_1 120.2(14) . . ?
C1_1 C6A_1 H6A_1 119.9 . . ?
C5A_1 C6A_1 H6A_1 119.9 . . ?
C12_1 C7_1 C8_1 117.6(7) . . ?
C12_1 C7_1 C4_1 121.4(7) . . ?
C8_1 C7_1 C4_1 120.9(7) . . ?
C9_1 C8_1 C7_1 120.8(7) . . ?
C9_1 C8_1 H8_1 119.6 . . ?
C7_1 C8_1 H8_1 119.6 . . ?
C10_1 C9_1 C8_1 121.2(7) . . ?
C10_1 C9_1 C13_1 120.0(7) . . ?
C8_1 C9_1 C13_1 118.8(7) . . ?
C9_1 C10_1 C11_1 119.3(7) . . ?
C9_1 C10_1 H10_1 120.3 . . ?
C11_1 C10_1 H10_1 120.3 . . ?
C10_1 C11_1 C12_1 120.3(7) . . ?
C10_1 C11_1 C14_1 120.4(7) . . ?
C12_1 C11_1 C14_1 119.3(7) . . ?
C7_1 C12_1 C11_1 120.7(7) . . ?
C7_1 C12_1 H12_1 119.7 . . ?
C11_1 C12_1 H12_1 119.7 . . ?
O5_1 C13_1 O4_1 120.1(7) . . ?
O5_1 C13_1 C9_1 119.4(7) . . ?
O4_1 C13_1 C9_1 120.4(7) . . ?
O5_1 C13_1 Tb1 59.4(4) . 3 ?
O4_1 C13_1 Tb1 61.9(4) . 3 ?
C9_1 C13_1 Tb1 166.1(6) . 3 ?
O6_1 C14_1 O7_1 121.2(7) . . ?
O6_1 C14_1 C11_1 119.3(6) . . ?
O7_1 C14_1 C11_1 119.6(7) . . ?
O6_1 C14_1 Tb2 60.7(4) . 1_655 ?
O7_1 C14_1 Tb2 61.0(4) . 1_655 ?
C11_1 C14_1 Tb2 171.4(6) . 1_655 ?
O1_2 P1_2 O2_2 112.6(4) . 6 ?
O1_2 P1_2 O2_2 112.6(4) . . ?
O2_2 P1_2 O2_2 107.5(5) 6 . ?
O1_2 P1_2 C1_2 107.6(7) . . ?
O2_2 P1_2 C1_2 108.2(4) 6 . ?
O2_2 P1_2 C1_2 108.2(4) . . ?
P1_2 O2_2 Tb2 155.0(4) . 4_565 ?
C11_2 O3_2 Tb1 157.6(9) . . ?
C2_2 C1_2 C6_2 120.0 . . ?
C2_2 C1_2 P1_2 117.5(5) . . ?
C6_2 C1_2 P1_2 122.5(5) . . ?
C1_2 C2_2 C3_2 119.9 . . ?
C1_2 C2_2 H2_2 120.1 . . ?
C3_2 C2_2 H2_2 120.1 . . ?
C4_2 C3_2 C2_2 119.0 . . ?
C4_2 C4_2 C5_2 41.06(12) 6 . ?
C4_2 C4_2 C3_2 139.65(12) 6 . ?
C5_2 C4_2 C3_2 120.0 . . ?
C4_2 C4_2 C7_2 89.3(11) 6 . ?
C5_2 C4_2 C7_2 119.7(10) . . ?
C3_2 C4_2 C7_2 120.3(10) . . ?
C4_2 C5_2 C6_2 121.0 . . ?
C5_2 C6_2 C1_2 120.1 . . ?
C5_2 C6_2 H6_2 119.9 . . ?
C1_2 C6_2 H6_2 119.9 . . ?
C8_2 C7_2 C8_2 118.6(15) 6 . ?
C8_2 C7_2 C4_2 119.8(10) 6 . ?
C8_2 C7_2 C4_2 121.4(10) . . ?
C8_2 C7_2 C4_2 121.4(10) 6 6 ?
C8_2 C7_2 C4_2 119.8(10) . 6 ?
C4_2 C7_2 C4_2 1.6(13) . 6 ?
C7_2 C8_2 C9_2 120.6(11) . . ?
C7_2 C8_2 H8_2 119.7 . . ?
C9_2 C8_2 H8_2 119.7 . . ?
C10_2 C9_2 C8_2 120.0(11) . . ?
C10_2 C9_2 C11_2 118.8(11) . . ?
C8_2 C9_2 C11_2 121.0(10) . . ?
C9_2 C10_2 C9_2 120.0(16) . 6 ?
C9_2 C10_2 H10_2 120.0 . . ?
C9_2 C10_2 H10_2 120.0 6 . ?
O3_2 C11_2 O4_2 121.4(13) . . ?
O3_2 C11_2 O4A_2 116.0(14) . . ?
O3_2 C11_2 C9_2 120.1(11) . . ?
O4_2 C11_2 C9_2 117.1(12) . . ?
O4A_2 C11_2 C9_2 111.0(14) . . ?
O1_3 C1_3 N1_3 140(3) . . ?
O1_3 C1_3 H1_3 110.1 . . ?
N1_3 C1_3 H1_3 110.1 . . ?
C1_3 O1_3 Tb2 140.4(16) . . ?
C1_3 N1_3 C3_3 112.2(19) . . ?
C1_3 N1_3 C2_3 125.6(19) . . ?
C3_3 N1_3 C2_3 122(2) . . ?
N1_3 C2_3 H2A_3 109.5 . . ?
N1_3 C2_3 H2B_3 109.5 . . ?
H2A_3 C2_3 H2B_3 109.5 . . ?
N1_3 C2_3 H2C_3 109.5 . . ?
H2A_3 C2_3 H2C_3 109.5 . . ?
H2B_3 C2_3 H2C_3 109.5 . . ?
N1_3 C3_3 H3A_3 109.5 . . ?
N1_3 C3_3 H3B_3 109.5 . . ?
H3A_3 C3_3 H3B_3 109.5 . . ?
N1_3 C3_3 H3C_3 109.5 . . ?
H3A_3 C3_3 H3C_3 109.5 . . ?
H3B_3 C3_3 H3C_3 109.5 . . ?
O1_4 C1_4 N1_4 156.0(15) . . ?
O1_4 C1_4 H1_4 102.0 . . ?
N1_4 C1_4 H1_4 102.0 . . ?
C1_4 O1_4 Tb2 121.2(18) . . ?
C1_4 N1_4 C3_4 110(2) . . ?
C1_4 N1_4 C2_4 122(2) . . ?
C3_4 N1_4 C2_4 129(3) . . ?
N1_4 C2_4 H2A_4 109.5 . . ?
N1_4 C2_4 H2B_4 109.5 . . ?
H2A_4 C2_4 H2B_4 109.5 . . ?
N1_4 C2_4 H2C_4 109.5 . . ?
H2A_4 C2_4 H2C_4 109.5 . . ?
H2B_4 C2_4 H2C_4 109.5 . . ?
N1_4 C3_4 H3A_4 109.5 . . ?
N1_4 C3_4 H3B_4 109.5 . . ?
H3A_4 C3_4 H3B_4 109.5 . . ?
N1_4 C3_4 H3C_4 109.5 . . ?
H3A_4 C3_4 H3C_4 109.5 . . ?
H3B_4 C3_4 H3C_4 109.5 . . ?

loop_
_geom_bond_atom_site_label_1
_geom_bond_atom_site_label_2
_geom_bond_distance
_geom_bond_site_symmetry_2
_geom_bond_publ_flag
Tb1 O3_2 2.255(6) . ?
Tb1 O3_2 2.255(6) 2_565 ?
Tb1 O1_1 2.316(5) . ?
Tb1 O1_1 2.316(5) 2_565 ?
Tb1 O5_1 2.468(6) 3_545 ?
Tb1 O5_1 2.468(6) 4_465 ?
Tb1 O4_1 2.522(5) 4_465 ?
Tb1 O4_1 2.522(5) 3_545 ?
Tb1 C13_1 2.857(7) 4_465 ?
Tb1 C13_1 2.857(7) 3_545 ?
Tb1 Tb2 4.0080(5) 2_565 ?
Tb1 Tb2 4.0080(5) . ?
Tb2 O3_1 2.265(5) . ?
Tb2 O2_2 2.292(6) 4_465 ?
Tb2 O1_4 2.34(2) . ?
Tb2 O1_3 2.380(15) . ?
Tb2 O4_1 2.381(5) 4_465 ?
Tb2 O6_1 2.422(5) 1_455 ?
Tb2 O7_1 2.430(6) 1_455 ?
Tb2 O2_1 2.455(5) 2_565 ?
Tb2 O1_1 2.541(5) 2_565 ?
Tb2 C14_1 2.775(7) 1_455 ?
Tb2 P1_1 3.1111(17) 2_565 ?
Tb3 O2_1 2.167(5) . ?
Tb3 O3W 2.3930 . ?
Tb3 O1W 2.4140 . ?
Tb3 O2W 2.4246 . ?
O1W H1WA 0.8700 . ?
O1W H1WB 0.8700 . ?
O2W H2WA 0.8701 . ?
O2W H2WB 0.8701 . ?
O3W H3WA 0.8700 . ?
O3W H3WB 0.8700 . ?
Tb3A O2_1 2.265(5) . ?
Tb3A O2WS 2.40468(8) . ?
Tb3A O3WS 2.42776(5) . ?
Tb3A O1WS 2.43363(6) . ?
O1WS H1WC 0.8700 . ?
O1WS H1WD 0.8699 . ?
O2WS H2WC 0.8701 . ?
O2WS H2WD 0.8701 . ?
O3WS H3WC 0.8783 . ?
O3WS H3WD 0.8784 . ?
P1_1 O3_1 1.511(5) . ?
P1_1 O2_1 1.527(5) . ?
P1_1 O1_1 1.530(5) . ?
P1_1 C1_1 1.807(4) . ?
O4_1 C13_1 1.266(9) . ?
O5_1 C13_1 1.251(9) . ?
O6_1 C14_1 1.255(9) . ?
O7_1 C14_1 1.260(9) . ?
C1_1 C2A_1 1.373(15) . ?
C1_1 C2_1 1.3900 . ?
C1_1 C6_1 1.3900 . ?
C1_1 C6A_1 1.391(15) . ?
C2_1 C3_1 1.3900 . ?
C2_1 H2_1 0.9500 . ?
C3_1 C4_1 1.3900 . ?
C3_1 H3_1 0.9500 . ?
C4_1 C3A_1 1.366(15) . ?
C4_1 C5A_1 1.384(15) . ?
C4_1 C5_1 1.3900 . ?
C4_1 C7_1 1.508(8) . ?
C5_1 C6_1 1.3900 . ?
C5_1 H5_1 0.9500 . ?
C6_1 H6_1 0.9500 . ?
C2A_1 C3A_1 1.386(16) . ?
C2A_1 H2A_1 0.9500 . ?
C3A_1 H3A_1 0.9500 . ?
C5A_1 C6A_1 1.410(16) . ?
C5A_1 H5A_1 0.9500 . ?
C6A_1 H6A_1 0.9500 . ?
C7_1 C12_1 1.397(11) . ?
C7_1 C8_1 1.416(11) . ?
C8_1 C9_1 1.382(10) . ?
C8_1 H8_1 0.9500 . ?
C9_1 C10_1 1.378(10) . ?
C9_1 C13_1 1.479(10) . ?
C10_1 C11_1 1.383(10) . ?
C10_1 H10_1 0.9500 . ?
C11_1 C12_1 1.410(10) . ?
C11_1 C14_1 1.496(10) . ?
C12_1 H12_1 0.9500 . ?
P1_2 O1_2 1.501(12) . ?
P1_2 O2_2 1.519(6) 6 ?
P1_2 O2_2 1.519(6) . ?
P1_2 C1_2 1.850(9) . ?
O3_2 C11_2 1.244(13) . ?
O4_2 C11_2 1.311(16) . ?
O4A_2 C11_2 1.317(18) . ?
C1_2 C2_2 1.3946 . ?
C1_2 C6_2 1.3856 . ?
C2_2 C3_2 1.3900 . ?
C2_2 H2_2 0.9500 . ?
C3_2 C4_2 1.4330 . ?
C4_2 C4_2 0.04(3) 6 ?
C4_2 C5_2 1.3469 . ?
C4_2 C7_2 1.503(18) . ?
C5_2 C6_2 1.3900 . ?
C6_2 H6_2 0.9500 . ?
C7_2 C8_2 1.392(13) 6 ?
C7_2 C8_2 1.392(13) . ?
C8_2 C9_2 1.414(15) . ?
C8_2 H8_2 0.9500 . ?
C9_2 C10_2 1.380(14) . ?
C9_2 C11_2 1.487(16) . ?
C10_2 H10_2 0.9500 . ?
C1_3 O1_3 1.120(19) . ?
C1_3 N1_3 1.34(3) . ?
C1_3 H1_3 0.9500 . ?
N1_3 C3_3 1.43(2) . ?
N1_3 C2_3 1.439(18) . ?
C2_3 H2A_3 0.9800 . ?
C2_3 H2B_3 0.9800 . ?
C2_3 H2C_3 0.9800 . ?
C3_3 H3A_3 0.9800 . ?
C3_3 H3B_3 0.9800 . ?
C3_3 H3C_3 0.9800 . ?
C1_4 O1_4 1.08(2) . ?
C1_4 N1_4 1.34(3) . ?
C1_4 H1_4 0.9500 . ?
N1_4 C3_4 1.44(2) . ?
N1_4 C2_4 1.45(2) . ?
C2_4 H2A_4 0.9800 . ?
C2_4 H2B_4 0.9800 . ?
C2_4 H2C_4 0.9800 . ?
C3_4 H3A_4 0.9800 . ?
C3_4 H3B_4 0.9800 . ?
C3_4 H3C_4 0.9800 . ?

loop_
_geom_torsion_atom_site_label_1
_geom_torsion_atom_site_label_2
_geom_torsion_atom_site_label_3
_geom_torsion_atom_site_label_4
_geom_torsion
_geom_torsion_site_symmetry_1
_geom_torsion_site_symmetry_2
_geom_torsion_site_symmetry_3
_geom_torsion_site_symmetry_4
_geom_torsion_publ_flag
O3_1 P1_1 O1_1 Tb1 14.7(5) . . . . ?
O2_1 P1_1 O1_1 Tb1 138.3(4) . . . . ?
C1_1 P1_1 O1_1 Tb1 -104.1(4) . . . . ?
Tb2 P1_1 O1_1 Tb1 130.4(5) 2_565 . . . ?
O3_1 P1_1 O1_1 Tb2 -115.7(3) . . . 2_565 ?
O2_1 P1_1 O1_1 Tb2 7.9(3) . . . 2_565 ?
C1_1 P1_1 O1_1 Tb2 125.5(2) . . . 2_565 ?
O3_1 P1_1 O2_1 Tb3 -29.1(6) . . . . ?
O1_1 P1_1 O2_1 Tb3 -153.2(5) . . . . ?
C1_1 P1_1 O2_1 Tb3 91.1(6) . . . . ?
Tb2 P1_1 O2_1 Tb3 -144.9(6) 2_565 . . . ?
O3_1 P1_1 O2_1 Tb3A -60.8(7) . . . . ?
O1_1 P1_1 O2_1 Tb3A 175.1(6) . . . . ?
C1_1 P1_1 O2_1 Tb3A 59.4(7) . . . . ?
Tb2 P1_1 O2_1 Tb3A -176.6(7) 2_565 . . . ?
O3_1 P1_1 O2_1 Tb2 115.9(3) . . . 2_565 ?
O1_1 P1_1 O2_1 Tb2 -8.2(3) . . . 2_565 ?
C1_1 P1_1 O2_1 Tb2 -124.0(3) . . . 2_565 ?
O2_1 P1_1 O3_1 Tb2 -113.9(6) . . . . ?
O1_1 P1_1 O3_1 Tb2 5.1(7) . . . . ?
C1_1 P1_1 O3_1 Tb2 124.1(6) . . . . ?
Tb2 P1_1 O3_1 Tb2 -56.6(7) 2_565 . . . ?
O3_1 P1_1 C1_1 C2A_1 -32.9(14) . . . . ?
O2_1 P1_1 C1_1 C2A_1 -156.3(14) . . . . ?
O1_1 P1_1 C1_1 C2A_1 89.9(14) . . . . ?
Tb2 P1_1 C1_1 C2A_1 147.9(14) 2_565 . . . ?
O3_1 P1_1 C1_1 C2_1 -5.0(7) . . . . ?
O2_1 P1_1 C1_1 C2_1 -128.4(7) . . . . ?
O1_1 P1_1 C1_1 C2_1 117.8(7) . . . . ?
Tb2 P1_1 C1_1 C2_1 175.8(6) 2_565 . . . ?
O3_1 P1_1 C1_1 C6_1 176.2(7) . . . . ?
O2_1 P1_1 C1_1 C6_1 52.8(7) . . . . ?
O1_1 P1_1 C1_1 C6_1 -61.0(7) . . . . ?
Tb2 P1_1 C1_1 C6_1 -3.0(7) 2_565 . . . ?
O3_1 P1_1 C1_1 C6A_1 142.9(14) . . . . ?
O2_1 P1_1 C1_1 C6A_1 19.5(14) . . . . ?
O1_1 P1_1 C1_1 C6A_1 -94.3(14) . . . . ?
Tb2 P1_1 C1_1 C6A_1 -36.3(14) 2_565 . . . ?
C6_1 C1_1 C2_1 C3_1 0.0 . . . . ?
P1_1 C1_1 C2_1 C3_1 -178.8(5) . . . . ?
C1_1 C2_1 C3_1 C4_1 0.0 . . . . ?
C2_1 C3_1 C4_1 C5_1 0.0 . . . . ?
C2_1 C3_1 C4_1 C7_1 179.1(7) . . . . ?
C3_1 C4_1 C5_1 C6_1 0.0 . . . . ?
C7_1 C4_1 C5_1 C6_1 -179.1(7) . . . . ?
C4_1 C5_1 C6_1 C1_1 0.0 . . . . ?
C2_1 C1_1 C6_1 C5_1 0.0 . . . . ?
P1_1 C1_1 C6_1 C5_1 178.8(5) . . . . ?
C6A_1 C1_1 C2A_1 C3A_1 5(3) . . . . ?
P1_1 C1_1 C2A_1 C3A_1 -179.2(17) . . . . ?
C5A_1 C4_1 C3A_1 C2A_1 -4(3) . . . . ?
C7_1 C4_1 C3A_1 C2A_1 179.5(17) . . . . ?
C1_1 C2A_1 C3A_1 C4_1 0(3) . . . . ?
C3A_1 C4_1 C5A_1 C6A_1 4(3) . . . . ?
C7_1 C4_1 C5A_1 C6A_1 -179.7(16) . . . . ?
C2A_1 C1_1 C6A_1 C5A_1 -5(3) . . . . ?
P1_1 C1_1 C6A_1 C5A_1 179.1(16) . . . . ?
C4_1 C5A_1 C6A_1 C1_1 1(3) . . . . ?
C3A_1 C4_1 C7_1 C12_1 -176.4(15) . . . . ?
C5A_1 C4_1 C7_1 C12_1 6.9(17) . . . . ?
C3_1 C4_1 C7_1 C12_1 155.3(9) . . . . ?
C5_1 C4_1 C7_1 C12_1 -25.6(12) . . . . ?
C3A_1 C4_1 C7_1 C8_1 8.1(17) . . . . ?
C5A_1 C4_1 C7_1 C8_1 -168.6(15) . . . . ?
C3_1 C4_1 C7_1 C8_1 -20.3(12) . . . . ?
C5_1 C4_1 C7_1 C8_1 158.9(9) . . . . ?
C12_1 C7_1 C8_1 C9_1 -2.4(13) . . . . ?
C4_1 C7_1 C8_1 C9_1 173.3(8) . . . . ?
C7_1 C8_1 C9_1 C10_1 2.8(13) . . . . ?
C7_1 C8_1 C9_1 C13_1 -174.9(8) . . . . ?
C8_1 C9_1 C10_1 C11_1 0.3(13) . . . . ?
C13_1 C9_1 C10_1 C11_1 178.1(8) . . . . ?
C9_1 C10_1 C11_1 C12_1 -3.8(13) . . . . ?
C9_1 C10_1 C11_1 C14_1 178.3(8) . . . . ?
C8_1 C7_1 C12_1 C11_1 -1.1(13) . . . . ?
C4_1 C7_1 C12_1 C11_1 -176.8(8) . . . . ?
C10_1 C11_1 C12_1 C7_1 4.2(13) . . . . ?
C14_1 C11_1 C12_1 C7_1 -177.8(8) . . . . ?
Tb1 O5_1 C13_1 O4_1 12.8(8) 3 . . . ?
Tb1 O5_1 C13_1 C9_1 -164.0(6) 3 . . . ?
Tb2 O4_1 C13_1 O5_1 114.9(8) 4_565 . . . ?
Tb1 O4_1 C13_1 O5_1 -12.5(8) 3 . . . ?
Tb2 O4_1 C13_1 C9_1 -68.4(11) 4_565 . . . ?
Tb1 O4_1 C13_1 C9_1 164.3(7) 3 . . . ?
Tb2 O4_1 C13_1 Tb1 127.3(8) 4_565 . . 3 ?
C10_1 C9_1 C13_1 O5_1 -32.2(11) . . . . ?
C8_1 C9_1 C13_1 O5_1 145.6(8) . . . . ?
C10_1 C9_1 C13_1 O4_1 151.1(8) . . . . ?
C8_1 C9_1 C13_1 O4_1 -31.2(11) . . . . ?
C10_1 C9_1 C13_1 Tb1 -113(2) . . . 3 ?
C8_1 C9_1 C13_1 Tb1 64(2) . . . 3 ?
Tb2 O6_1 C14_1 O7_1 -8.6(9) 1_655 . . . ?
Tb2 O6_1 C14_1 C11_1 170.2(7) 1_655 . . . ?
Tb2 O7_1 C14_1 O6_1 8.6(9) 1_655 . . . ?
Tb2 O7_1 C14_1 C11_1 -170.2(7) 1_655 . . . ?
C10_1 C11_1 C14_1 O6_1 -1.2(13) . . . . ?
C12_1 C11_1 C14_1 O6_1 -179.2(8) . . . . ?
C10_1 C11_1 C14_1 O7_1 177.5(8) . . . . ?
C12_1 C11_1 C14_1 O7_1 -0.4(13) . . . . ?
O1_2 P1_2 O2_2 Tb2 -17.7(12) . . . 4_565 ?
O2_2 P1_2 O2_2 Tb2 -142.2(7) 6 . . 4_565 ?
C1_2 P1_2 O2_2 Tb2 101.1(11) . . . 4_565 ?
O1_2 P1_2 C1_2 C2_2 -60.5(7) . . . . ?
O2_2 P1_2 C1_2 C2_2 61.3(8) 6 . . . ?
O2_2 P1_2 C1_2 C2_2 177.6(7) . . . . ?
O1_2 P1_2 C1_2 C6_2 118.3(8) . . . . ?
O2_2 P1_2 C1_2 C6_2 -119.8(7) 6 . . . ?
O2_2 P1_2 C1_2 C6_2 -3.6(9) . . . . ?
C6_2 C1_2 C2_2 C3_2 -0.3 . . . . ?
P1_2 C1_2 C2_2 C3_2 178.6(9) . . . . ?
C1_2 C2_2 C3_2 C4_2 -1.1 . . . . ?
C2_2 C3_2 C4_2 C4_2 -45.68(13) . . . 6 ?
C2_2 C3_2 C4_2 C5_2 2.6 . . . . ?
C2_2 C3_2 C4_2 C7_2 -177.4(15) . . . . ?
C4_2 C4_2 C5_2 C6_2 129.98(11) 6 . . . ?
C3_2 C4_2 C5_2 C6_2 -2.6 . . . . ?
C7_2 C4_2 C5_2 C6_2 177.3(15) . . . . ?
C4_2 C5_2 C6_2 C1_2 1.2 . . . . ?
C2_2 C1_2 C6_2 C5_2 0.3 . . . . ?
P1_2 C1_2 C6_2 C5_2 -178.5(10) . . . . ?
C4_2 C4_2 C7_2 C8_2 177(47) 6 . . 6 ?
C5_2 C4_2 C7_2 C8_2 148.4(13) . . . 6 ?
C3_2 C4_2 C7_2 C8_2 -32(2) . . . 6 ?
C4_2 C4_2 C7_2 C8_2 2.6(17) 6 . . . ?
C5_2 C4_2 C7_2 C8_2 -26(2) . . . . ?
C3_2 C4_2 C7_2 C8_2 153.7(14) . . . . ?
C5_2 C4_2 C7_2 C4_2 -28.9(8) . . . 6 ?
C3_2 C4_2 C7_2 C4_2 151.1(8) . . . 6 ?
C8_2 C7_2 C8_2 C9_2 1(3) 6 . . . ?
C4_2 C7_2 C8_2 C9_2 175.9(15) . . . . ?
C4_2 C7_2 C8_2 C9_2 175.9(14) 6 . . . ?
C7_2 C8_2 C9_2 C10_2 -3(2) . . . . ?
C7_2 C8_2 C9_2 C11_2 -178.3(14) . . . . ?
C8_2 C9_2 C10_2 C9_2 5(3) . . . 6 ?
C11_2 C9_2 C10_2 C9_2 -179.5(11) . . . 6 ?
Tb1 O3_2 C11_2 O4_2 103(3) . . . . ?
Tb1 O3_2 C11_2 O4A_2 47(3) . . . . ?
Tb1 O3_2 C11_2 C9_2 -91(2) . . . . ?
C10_2 C9_2 C11_2 O3_2 160.0(14) . . . . ?
C8_2 C9_2 C11_2 O3_2 -25(2) . . . . ?
C10_2 C9_2 C11_2 O4_2 -33(2) . . . . ?
C8_2 C9_2 C11_2 O4_2 141.8(16) . . . . ?
C10_2 C9_2 C11_2 O4A_2 20(2) . . . . ?
C8_2 C9_2 C11_2 O4A_2 -164.8(19) . . . . ?
N1_3 C1_3 O1_3 Tb2 -179(2) . . . . ?
O1_3 C1_3 N1_3 C3_3 2(3) . . . . ?
O1_3 C1_3 N1_3 C2_3 -174(3) . . . . ?
N1_4 C1_4 O1_4 Tb2 -171(4) . . . . ?
O1_4 C1_4 N1_4 C3_4 3(6) . . . . ?
O1_4 C1_4 N1_4 C2_4 -175(6) . . . . ?
